data_4350262
loop_
_publ_author_name
'Yam, Mandy'
'Chong, Jonathan H.'
'Tsang, Chi-Wing'
'Patrick, Brian O.'
'Lam, Anita E.'
'Gates, Derek P.'

_publ_section_title
;
 Scope and limitations of the base-catalyzed phospha-peterson P=C
 bond-forming reaction.
;
_journal_issue 13
_journal_name_full 'Inorganic chemistry'
_journal_page_first 5225
_journal_page_last 5234
_journal_paper_doi 10.1021/ic060236p
_journal_volume 45
_journal_year 2006
_chemical_formula_sum 'C50 H58 O P2'
_chemical_formula_weight 736.90
_space_group_IT_number 15
_space_group_name_Hall '-C 2yc'
_space_group_name_H-M_alt 'C 1 2/c 1'
_symmetry_cell_setting monoclinic
_symmetry_space_group_name_H-M 'C 1 2/c 1'
_atom_sites_solution_hydrogens geom
_atom_sites_solution_primary direct
_atom_sites_solution_secondary difmap
_audit_creation_method SHELXL-97
_cell_angle_alpha 90.00
_cell_angle_beta 122.037(3)
_cell_angle_gamma 90.00
_cell_formula_units_Z 4
_cell_length_a 22.447(2)
_cell_length_b 15.2803(9)
_cell_length_c 13.5330(11)
_cell_measurement_reflns_used 11096
_cell_measurement_temperature 173(2)
_cell_measurement_theta_max 27.87
_cell_measurement_theta_min 2.67
_cell_volume 3934.9(5)
_computing_structure_refinement 'SHELXL-97 (Sheldrick, 1997)'
_computing_structure_solution 'SHELXS-97 (Sheldrick, 1990)'
_diffrn_ambient_temperature 173(2)
_diffrn_detector_area_resol_mean 11.76
_diffrn_measured_fraction_theta_full 0.458
_diffrn_measured_fraction_theta_max 0.458
_diffrn_measurement_device_type 'Rigaku/ADSC CCD'
_diffrn_measurement_method 'area detector'
_diffrn_radiation_monochromator graphite
_diffrn_radiation_source 'fine-focus sealed tube'
_diffrn_radiation_type MoK\a
_diffrn_radiation_wavelength 0.71069
_diffrn_reflns_av_R_equivalents 0.0530
_diffrn_reflns_av_sigmaI/netI 0.0608
_diffrn_reflns_limit_h_max 28
_diffrn_reflns_limit_h_min -29
_diffrn_reflns_limit_k_max 19
_diffrn_reflns_limit_k_min -20
_diffrn_reflns_limit_l_max 17
_diffrn_reflns_limit_l_min -17
_diffrn_reflns_number 4458
_diffrn_reflns_theta_full 27.87
_diffrn_reflns_theta_max 27.87
_diffrn_reflns_theta_min 2.67
_exptl_absorpt_coefficient_mu 0.149
_exptl_absorpt_correction_T_max 1.000
_exptl_absorpt_correction_T_min 0.791
_exptl_absorpt_correction_type multi-scan
_exptl_crystal_colour colourless
_exptl_crystal_density_diffrn 1.244
_exptl_crystal_density_method 'not measured'
_exptl_crystal_description block
_exptl_crystal_F_000 1584
_exptl_crystal_size_max 0.35
_exptl_crystal_size_mid 0.30
_exptl_crystal_size_min 0.20
_refine_diff_density_max 0.371
_refine_diff_density_min -0.257
_refine_diff_density_rms 0.053
_refine_ls_extinction_method none
_refine_ls_goodness_of_fit_ref 0.998
_refine_ls_hydrogen_treatment mixed
_refine_ls_matrix_type full
_refine_ls_number_parameters 291
_refine_ls_number_reflns 4458
_refine_ls_number_restraints 91
_refine_ls_restrained_S_all 1.015
_refine_ls_R_factor_all 0.0616
_refine_ls_R_factor_gt 0.0416
_refine_ls_shift/su_max 0.001
_refine_ls_shift/su_mean 0.000
_refine_ls_structure_factor_coef Fsqd
_refine_ls_weighting_details 'w=1/[\s^2^(Fo^2^)+(0.0593P)^2^+0.0000P] where P=(Fo^2^+2Fc^2^)/3'
_refine_ls_weighting_scheme calc
_refine_ls_wR_factor_gt 0.1037
_refine_ls_wR_factor_ref 0.1117
_reflns_number_gt 3355
_reflns_number_total 4458
_reflns_threshold_expression >2sigma(I)
_cod_data_source_file ic060236psi20060211_073220.cif
_cod_data_source_block shelxl
_cod_depositor_comments
;
The following automatic conversions were performed:

data item '_refine_ls_weighting_scheme' value 'calc
w=1/[\s^2^(Fo^2^)+(0.0593P)^2^+0.0000P] where P=(Fo^2^+2Fc^2^)/3' was
changed to 'calc'. A new data item '_refine_ls_weighting_details' was
created with the value set to
'w=1/[\s^2^(Fo^2^)+(0.0593P)^2^+0.0000P] where P=(Fo^2^+2Fc^2^)/3'.

Automatic conversion script
Id: cif_fix_values 6909 2019-04-08 15:41:33Z antanas 
;
_cod_original_cell_volume 3934.8(5)
_cod_original_sg_symbol_H-M 'C 2/c'
_cod_database_code 4350262

loop_
_symmetry_equiv_pos_as_xyz
'x, y, z'
'-x, y, -z+1/2'
'x+1/2, y+1/2, z'
'-x+1/2, y+1/2, -z+1/2'
'-x, -y, -z'
'x, -y, z-1/2'
'-x+1/2, -y+1/2, -z'
'x+1/2, -y+1/2, z-1/2'

loop_
_atom_site_label
_atom_site_type_symbol
_atom_site_fract_x
_atom_site_fract_y
_atom_site_fract_z
_atom_site_U_iso_or_equiv
_atom_site_adp_type
_atom_site_occupancy
_atom_site_calc_flag
_atom_site_refinement_flags
_atom_site_disorder_assembly
_atom_site_disorder_group
P1 P 0.55119(2) -0.11019(3) 0.25819(3) 0.01327(12) Uani 1 d . . 1
O1 O 1.0000 0.22219(13) 0.7500 0.0436(5) Uani 1 d S . 1
C1 C 0.54261(8) -0.23288(10) 0.28701(13) 0.0136(3) Uani 1 d . . 1
C2 C 0.57653(8) -0.25480(10) 0.41740(13) 0.0155(3) Uani 1 d . A 1
C3 C 0.54922(8) -0.22249(11) 0.48271(14) 0.0174(3) Uani 1 d . A 1
H3 H 0.5085 -0.1866 0.4454 0.021 Uiso 1 calc R A 1
C4 C 0.58012(9) -0.24162(12) 0.59983(14) 0.0230(4) Uani 1 d . A 1
H4 H 0.5609 -0.2181 0.6420 0.028 Uiso 1 calc R A 1
C5 C 0.63885(10) -0.29484(14) 0.65582(16) 0.0306(4) Uani 1 d . A 1
H5 H 0.6600 -0.3084 0.7361 0.037 Uiso 1 calc R A 1
C6 C 0.66634(10) -0.32802(14) 0.59337(17) 0.0335(5) Uani 1 d . A 1
H6 H 0.7065 -0.3648 0.6310 0.040 Uiso 1 calc R A 1
C7 C 0.63566(9) -0.30797(12) 0.47577(15) 0.0249(4) Uani 1 d . A 1
H7 H 0.6556 -0.3311 0.4345 0.030 Uiso 1 calc R A 1
C8 C 0.57587(8) -0.29005(10) 0.23520(13) 0.0155(3) Uani 1 d . B 1
C9 C 0.63804(9) -0.26448(11) 0.24379(15) 0.0206(4) Uani 1 d . B 1
H9 H 0.6584 -0.2097 0.2783 0.025 Uiso 1 calc R B 1
C10 C 0.67088(10) -0.31738(12) 0.20307(16) 0.0276(4) Uani 1 d . B 1
H10 H 0.7136 -0.2988 0.2109 0.033 Uiso 1 calc R B 1
C11 C 0.64181(10) -0.39657(13) 0.15139(15) 0.0299(4) Uani 1 d . B 1
H11 H 0.6641 -0.4326 0.1230 0.036 Uiso 1 calc R B 1
C12 C 0.58004(10) -0.42318(12) 0.14119(15) 0.0277(4) Uani 1 d . B 1
H12 H 0.5594 -0.4775 0.1050 0.033 Uiso 1 calc R B 1
C13 C 0.54791(9) -0.37098(11) 0.18354(14) 0.0216(4) Uani 1 d . B 1
H13 H 0.5059 -0.3908 0.1772 0.026 Uiso 1 calc R B 1
C14 C 0.61194(8) -0.03757(10) 0.38611(14) 0.0169(3) Uani 1 d D C 1
C15 C 0.68595(10) -0.07754(18) 0.4600(2) 0.0311(6) Uani 0.855(6) d PD C 1
H15A H 0.7030 -0.0950 0.4088 0.037 Uiso 0.855(6) calc PR C 1
H15B H 0.6842 -0.1305 0.5006 0.037 Uiso 0.855(6) calc PR C 1
C16 C 0.73669(11) -0.00987(19) 0.5504(3) 0.0384(8) Uani 0.855(6) d PD C 1
H16 H 0.7849 -0.0357 0.5974 0.046 Uiso 0.855(6) calc PR C 1
C17 C 0.73884(17) 0.0721(2) 0.4878(3) 0.0524(11) Uani 0.855(6) d P C 1
H17A H 0.7722 0.1149 0.5458 0.063 Uiso 0.855(6) calc PR C 1
H17B H 0.7556 0.0565 0.4355 0.063 Uiso 0.855(6) calc PR C 1
C18 C 0.6661(2) 0.11310(19) 0.4168(3) 0.0411(8) Uani 0.855(6) d P C 1
H18 H 0.6681 0.1669 0.3766 0.049 Uiso 0.855(6) calc PR C 1
C19 C 0.6145(2) 0.04677(16) 0.3257(2) 0.0319(6) Uani 0.855(6) d P C 1
H19A H 0.6297 0.0324 0.2710 0.038 Uiso 0.855(6) calc PR C 1
H19B H 0.5670 0.0730 0.2804 0.038 Uiso 0.855(6) calc PR C 1
C20 C 0.71079(14) 0.01417(16) 0.6303(2) 0.0313(7) Uani 0.855(6) d P C 1
H20A H 0.7437 0.0562 0.6901 0.038 Uiso 0.855(6) calc PR C 1
H20B H 0.7090 -0.0389 0.6706 0.038 Uiso 0.855(6) calc PR C 1
C21 C 0.63763(17) 0.05497(16) 0.5590(2) 0.0226(5) Uani 0.855(6) d P C 1
H21 H 0.6211 0.0708 0.6123 0.027 Uiso 0.855(6) calc PR C 1
C22 C 0.58716(17) -0.01247(15) 0.4697(2) 0.0181(5) Uani 0.855(6) d P C 1
H22A H 0.5392 0.0124 0.4244 0.022 Uiso 0.855(6) calc PR C 1
H22B H 0.5858 -0.0654 0.5107 0.022 Uiso 0.855(6) calc PR C 1
C23 C 0.63992(18) 0.1370(2) 0.4976(3) 0.0359(14) Uani 0.855(6) d P C 1
H23A H 0.6719 0.1806 0.5559 0.043 Uiso 0.855(6) calc PR C 1
H23B H 0.5924 0.1631 0.4515 0.043 Uiso 0.855(6) calc PR C 1
C24 C 0.95071(14) 0.16809(15) 0.6573(2) 0.0503(6) Uani 1 d . D 1
H24A H 0.9609 0.1666 0.5946 0.060 Uiso 1 calc R D 1
H24B H 0.9025 0.1911 0.6244 0.060 Uiso 1 calc R D 1
C25A C 0.9565(4) 0.0797(6) 0.7046(9) 0.0444(16) Uani 0.61(3) d PD . 1
H25A H 0.9404 0.0339 0.6440 0.053 Uiso 1 calc R . 1
H25B H 0.9313 0.0742 0.7461 0.053 Uiso 0.61(3) calc PRD . 1
C15B C 0.6878(2) -0.0610(5) 0.4230(8) 0.020(4) Uiso 0.145(6) d PD C 2
H15C H 0.7009 -0.1179 0.4642 0.024 Uiso 0.145(6) calc PR C 2
H15D H 0.6907 -0.0669 0.3528 0.024 Uiso 0.145(6) calc PR C 2
C16B C 0.7392(2) 0.0096(5) 0.5030(9) 0.023(3) Uiso 0.145(6) d PD C 2
H16B H 0.7881 -0.0073 0.5270 0.028 Uiso 0.145(6) calc PR C 2
C17B C 0.7201(5) 0.0966(5) 0.4373(10) 0.024(4) Uiso 0.145(6) d PD C 2
H17C H 0.7533 0.1426 0.4880 0.029 Uiso 0.145(6) calc PR C 2
H17D H 0.7233 0.0909 0.3673 0.029 Uiso 0.145(6) calc PR C 2
C18B C 0.6453(5) 0.1216(4) 0.4012(9) 0.015(4) Uiso 0.145(6) d PD C 2
H18B H 0.6327 0.1788 0.3589 0.018 Uiso 0.145(6) calc PR C 2
C19B C 0.5947(4) 0.0505(4) 0.3202(7) 0.010(4) Uiso 0.145(6) d PD C 2
H19C H 0.5990 0.0441 0.2515 0.012 Uiso 0.145(6) calc PR C 2
H19D H 0.5457 0.0676 0.2925 0.012 Uiso 0.145(6) calc PR C 2
C20B C 0.7346(5) 0.0188(7) 0.6101(6) 0.024(3) Uiso 0.145(6) d PD C 2
H20C H 0.7682 0.0640 0.6624 0.029 Uiso 0.145(6) calc PR C 2
H20D H 0.7473 -0.0373 0.6530 0.029 Uiso 0.145(6) calc PR C 2
C21B C 0.6608(6) 0.0446(6) 0.5753(6) 0.014(4) Uiso 0.145(6) d PD C 2
H21B H 0.6580 0.0510 0.6463 0.017 Uiso 0.145(6) calc PR C 2
C22B C 0.6088(5) -0.0240(7) 0.4948(6) 0.032(6) Uiso 0.145(6) d PD C 2
H22C H 0.5607 -0.0058 0.4713 0.038 Uiso 0.145(6) calc PR C 2
H22D H 0.6191 -0.0801 0.5374 0.038 Uiso 0.145(6) calc PR C 2
C23B C 0.6400(6) 0.1296(7) 0.5076(10) 0.022(7) Uiso 0.145(6) d PD C 2
H23C H 0.5912 0.1448 0.4832 0.026 Uiso 0.145(6) calc PR C 2
H23D H 0.6713 0.1772 0.5582 0.026 Uiso 0.145(6) calc PR C 2
C25B C 0.9739(12) 0.0760(7) 0.6810(12) 0.053(5) Uani 0.39(3) d PD . 2
H25C H 0.981(6) 0.047(7) 0.622(8) 0.17(5) Uiso 0.39(3) d PD . 2

loop_
_atom_site_aniso_label
_atom_site_aniso_U_11
_atom_site_aniso_U_22
_atom_site_aniso_U_33
_atom_site_aniso_U_23
_atom_site_aniso_U_13
_atom_site_aniso_U_12
P1 0.0138(2) 0.0147(2) 0.0130(2) -0.00110(16) 0.00820(17) -0.00102(16)
O1 0.0756(16) 0.0247(10) 0.0445(13) 0.000 0.0413(13) 0.000
C1 0.0146(8) 0.0144(7) 0.0146(7) 0.0010(6) 0.0095(7) 0.0006(6)
C2 0.0158(8) 0.0169(8) 0.0150(7) 0.0011(6) 0.0089(7) -0.0019(6)
C3 0.0188(8) 0.0181(8) 0.0158(8) 0.0019(6) 0.0095(7) 0.0003(6)
C4 0.0278(9) 0.0272(9) 0.0177(8) 0.0007(7) 0.0145(8) -0.0001(7)
C5 0.0291(10) 0.0458(12) 0.0149(8) 0.0116(8) 0.0103(8) 0.0077(9)
C6 0.0284(10) 0.0473(12) 0.0233(10) 0.0159(9) 0.0126(8) 0.0169(9)
C7 0.0222(9) 0.0344(10) 0.0205(9) 0.0064(8) 0.0129(8) 0.0093(8)
C8 0.0186(8) 0.0158(8) 0.0139(7) 0.0028(6) 0.0099(7) 0.0048(6)
C9 0.0223(9) 0.0214(8) 0.0232(8) 0.0028(7) 0.0156(7) 0.0038(7)
C10 0.0289(10) 0.0325(10) 0.0308(10) 0.0089(8) 0.0221(9) 0.0115(8)
C11 0.0352(11) 0.0360(11) 0.0234(9) 0.0031(8) 0.0190(9) 0.0187(9)
C12 0.0327(10) 0.0239(9) 0.0205(9) -0.0041(7) 0.0099(8) 0.0086(8)
C13 0.0224(9) 0.0212(8) 0.0201(8) -0.0014(7) 0.0106(7) 0.0030(7)
C14 0.0167(8) 0.0172(8) 0.0172(8) -0.0030(6) 0.0093(7) -0.0016(6)
C15 0.0163(11) 0.0379(13) 0.0322(14) -0.0159(12) 0.0082(10) 0.0000(9)
C16 0.0172(11) 0.0521(16) 0.0389(16) -0.0225(14) 0.0103(11) -0.0040(10)
C17 0.0448(17) 0.078(2) 0.051(2) -0.042(2) 0.0369(17) -0.0453(18)
C18 0.063(2) 0.0345(14) 0.0359(16) -0.0143(12) 0.0326(16) -0.0310(14)
C19 0.0472(18) 0.0297(14) 0.0272(14) -0.0084(9) 0.0255(13) -0.0217(11)
C20 0.0280(13) 0.0351(13) 0.0211(11) -0.0115(10) 0.0064(11) -0.0063(10)
C21 0.0232(14) 0.0252(12) 0.0191(11) -0.0064(9) 0.0110(10) -0.0004(10)
C22 0.0211(13) 0.0195(10) 0.0141(9) -0.0027(8) 0.0097(10) -0.0017(10)
C23 0.055(3) 0.0171(13) 0.0323(17) -0.0108(10) 0.0211(15) -0.0105(11)
C24 0.0576(15) 0.0333(12) 0.0543(15) 0.0014(11) 0.0257(13) 0.0027(11)
C25A 0.058(3) 0.026(2) 0.049(4) -0.004(2) 0.028(3) 0.000(2)
C25B 0.071(9) 0.024(3) 0.036(5) -0.005(3) 0.008(5) 0.011(4)

loop_
_atom_type_symbol
_atom_type_description
_atom_type_scat_dispersion_real
_atom_type_scat_dispersion_imag
_atom_type_scat_source
C C 0.0033 0.0016 'International Tables Vol C Tables 4.2.6.8 and 6.1.1.4'
H H 0.0000 0.0000 'International Tables Vol C Tables 4.2.6.8 and 6.1.1.4'
P P 0.1023 0.0942 'International Tables Vol C Tables 4.2.6.8 and 6.1.1.4'
O O 0.0106 0.0060 'International Tables Vol C Tables 4.2.6.8 and 6.1.1.4'

loop_
_geom_angle_atom_site_label_1
_geom_angle_atom_site_label_2
_geom_angle_atom_site_label_3
_geom_angle
_geom_angle_site_symmetry_1
_geom_angle_site_symmetry_3
C14 P1 C1 118.79(7) . .
C14 P1 P1 107.52(5) . 2_655
C1 P1 P1 79.04(4) . 2_655
C24 O1 C24 108.6(2) 2_756 .
C8 C1 C2 109.49(12) . .
C8 C1 C1 114.65(13) . 2_655
C2 C1 C1 114.27(13) . 2_655
C8 C1 P1 109.41(10) . .
C2 C1 P1 113.41(10) . .
C1 C1 P1 94.93(5) 2_655 .
C7 C2 C3 116.83(14) . .
C7 C2 C1 121.31(13) . .
C3 C2 C1 121.86(14) . .
C4 C3 C2 121.71(15) . .
C3 C4 C5 120.33(15) . .
C6 C5 C4 119.09(16) . .
C5 C6 C7 120.55(17) . .
C2 C7 C6 121.48(15) . .
C9 C8 C13 117.06(14) . .
C9 C8 C1 120.62(14) . .
C13 C8 C1 122.24(14) . .
C10 C9 C8 121.48(17) . .
C11 C10 C9 120.31(17) . .
C10 C11 C12 119.35(16) . .
C11 C12 C13 120.30(18) . .
C12 C13 C8 121.49(16) . .
C22B C14 C15 90.7(4) . .
C22B C14 C15B 109.1(3) . .
C15 C14 C15B 21.8(3) . .
C22B C14 C19 115.6(4) . .
C15 C14 C19 110.1(2) . .
C15B C14 C19 91.2(3) . .
C22B C14 C19B 108.2(3) . .
C15 C14 C19B 125.0(3) . .
C15B C14 C19B 106.6(3) . .
C19 C14 C19B 15.4(3) . .
C22B C14 C22 17.0(4) . .
C15 C14 C22 107.78(18) . .
C15B C14 C22 125.7(3) . .
C19 C14 C22 107.99(18) . .
C19B C14 C22 97.4(4) . .
C22B C14 P1 125.7(4) . .
C15 C14 P1 111.53(12) . .
C15B C14 P1 107.2(3) . .
C19 C14 P1 102.50(13) . .
C19B C14 P1 98.3(3) . .
C22 C14 P1 116.69(13) . .
C14 C15 C16 109.70(17) . .
C20 C16 C17 109.5(2) . .
C20 C16 C15 109.00(19) . .
C17 C16 C15 109.7(2) . .
C18 C17 C16 110.40(19) . .
C17 C18 C23 109.6(2) . .
C17 C18 C19 109.4(3) . .
C23 C18 C19 108.6(3) . .
C18 C19 C14 110.44(19) . .
C16 C20 C21 109.75(18) . .
C23 C21 C20 110.2(2) . .
C23 C21 C22 110.4(2) . .
C20 C21 C22 108.7(2) . .
C21 C22 C14 109.89(17) . .
C21 C23 C18 109.3(2) . .
O1 C24 C25A 107.7(4) . .
C24 C25A C25A 96.8(5) . 2_756
C16B C15B C14 110.7(4) . .
C20B C16B C17B 109.6(3) . .
C20B C16B C15B 109.6(4) . .
C17B C16B C15B 109.2(3) . .
C18B C17B C16B 109.0(4) . .
C23B C18B C17B 110.1(4) . .
C23B C18B C19B 109.6(3) . .
C17B C18B C19B 108.8(3) . .
C18B C19B C14 109.9(5) . .
C16B C20B C21B 110.2(2) . .
C23B C21B C20B 110.2(3) . .
C23B C21B C22B 106.7(7) . .
C20B C21B C22B 110.0(5) . .
C21B C22B C14 112.1(4) . .
C18B C23B C21B 110.7(4) . .

loop_
_geom_bond_atom_site_label_1
_geom_bond_atom_site_label_2
_geom_bond_distance
_geom_bond_site_symmetry_2
P1 C14 1.8929(16) .
P1 C1 1.9452(15) .
P1 P1 2.1888(8) 2_655
O1 C24 1.417(3) 2_756
O1 C24 1.417(3) .
C1 C8 1.539(2) .
C1 C2 1.543(2) .
C1 C1 1.622(3) 2_655
C2 C7 1.391(2) .
C2 C3 1.405(2) .
C3 C4 1.383(2) .
C4 C5 1.383(2) .
C5 C6 1.380(3) .
C6 C7 1.392(2) .
C8 C9 1.393(2) .
C8 C13 1.395(2) .
C9 C10 1.390(2) .
C10 C11 1.377(3) .
C11 C12 1.380(3) .
C12 C13 1.387(2) .
C14 C22B 1.523(4) .
C14 C15 1.540(2) .
C14 C15B 1.541(4) .
C14 C19 1.544(3) .
C14 C19B 1.546(4) .
C14 C22 1.551(2) .
C15 C16 1.544(3) .
C16 C20 1.520(3) .
C16 C17 1.527(4) .
C17 C18 1.523(5) .
C18 C23 1.534(4) .
C18 C19 1.540(3) .
C20 C21 1.528(3) .
C21 C23 1.520(4) .
C21 C22 1.534(3) .
C24 C25A 1.470(8) .
C25A C25A 1.667(16) 2_756
C15B C16B 1.530(4) .
C16B C20B 1.514(6) .
C16B C17B 1.528(4) .
C17B C18B 1.527(5) .
C18B C23B 1.511(6) .
C18B C19B 1.534(5) .
C20B C21B 1.515(5) .
C21B C23B 1.514(6) .
C21B C22B 1.515(6) .
C25B C25B 1.59(2) 2_756

loop_
_geom_torsion_atom_site_label_1
_geom_torsion_atom_site_label_2
_geom_torsion_atom_site_label_3
_geom_torsion_atom_site_label_4
_geom_torsion
_geom_torsion_site_symmetry_1
_geom_torsion_site_symmetry_4
C14 P1 C1 C8 -111.37(11) . .
P1 P1 C1 C8 144.54(10) 2_655 .
C14 P1 C1 C2 11.17(13) . .
P1 P1 C1 C2 -92.92(10) 2_655 .
C14 P1 C1 C1 130.31(11) . 2_655
P1 P1 C1 C1 26.22(9) 2_655 2_655
C8 C1 C2 C7 9.7(2) . .
C1 C1 C2 C7 139.82(13) 2_655 .
P1 C1 C2 C7 -112.84(15) . .
C8 C1 C2 C3 -170.11(14) . .
C1 C1 C2 C3 -39.95(16) 2_655 .
P1 C1 C2 C3 67.39(16) . .
C7 C2 C3 C4 0.8(2) . .
C1 C2 C3 C4 -179.41(15) . .
C2 C3 C4 C5 -1.0(3) . .
C3 C4 C5 C6 0.4(3) . .
C4 C5 C6 C7 0.3(3) . .
C3 C2 C7 C6 -0.1(3) . .
C1 C2 C7 C6 -179.89(17) . .
C5 C6 C7 C2 -0.4(3) . .
C2 C1 C8 C9 -85.11(17) . .
C1 C1 C8 C9 144.93(13) 2_655 .
P1 C1 C8 C9 39.75(17) . .
C2 C1 C8 C13 91.47(17) . .
C1 C1 C8 C13 -38.49(19) 2_655 .
P1 C1 C8 C13 -143.67(13) . .
C13 C8 C9 C10 -0.2(2) . .
C1 C8 C9 C10 176.54(15) . .
C8 C9 C10 C11 0.9(3) . .
C9 C10 C11 C12 -0.5(3) . .
C10 C11 C12 C13 -0.6(3) . .
C11 C12 C13 C8 1.3(3) . .
C9 C8 C13 C12 -0.8(2) . .
C1 C8 C13 C12 -177.54(15) . .
C1 P1 C14 C22B -55.5(5) . .
P1 P1 C14 C22B 31.4(5) 2_655 .
C1 P1 C14 C15 52.01(18) . .
P1 P1 C14 C15 138.91(16) 2_655 .
C1 P1 C14 C15B 74.6(4) . .
P1 P1 C14 C15B 161.5(3) 2_655 .
C1 P1 C14 C19 169.82(17) . .
P1 P1 C14 C19 -103.28(17) 2_655 .
C1 P1 C14 C19B -175.1(4) . .
P1 P1 C14 C19B -88.2(4) 2_655 .
C1 P1 C14 C22 -72.44(17) . .
P1 P1 C14 C22 14.46(16) 2_655 .
C22B C14 C15 C16 -60.2(4) . .
C15B C14 C15 C16 88.1(9) . .
C19 C14 C15 C16 57.5(2) . .
C19B C14 C15 C16 52.8(5) . .
C22 C14 C15 C16 -60.1(2) . .
P1 C14 C15 C16 170.61(17) . .
C14 C15 C16 C20 61.0(3) . .
C14 C15 C16 C17 -58.8(3) . .
C20 C16 C17 C18 -59.1(3) . .
C15 C16 C17 C18 60.5(2) . .
C16 C17 C18 C23 59.1(3) . .
C16 C17 C18 C19 -59.9(3) . .
C17 C18 C19 C14 58.3(3) . .
C23 C18 C19 C14 -61.4(4) . .
C22B C14 C19 C18 43.5(5) . .
C15 C14 C19 C18 -57.5(3) . .
C15B C14 C19 C18 -68.4(4) . .
C19B C14 C19 C18 108.0(14) . .
C22 C14 C19 C18 59.9(3) . .
P1 C14 C19 C18 -176.3(2) . .
C17 C16 C20 C21 58.9(2) . .
C15 C16 C20 C21 -61.0(3) . .
C16 C20 C21 C23 -59.9(2) . .
C16 C20 C21 C22 61.2(2) . .
C23 C21 C22 C14 59.8(3) . .
C20 C21 C22 C14 -61.1(2) . .
C22B C14 C22 C21 60.9(14) . .
C15 C14 C22 C21 60.5(2) . .
C15B C14 C22 C21 46.6(4) . .
C19 C14 C22 C21 -58.4(3) . .
C19B C14 C22 C21 -69.9(4) . .
P1 C14 C22 C21 -173.13(16) . .
C20 C21 C23 C18 59.5(3) . .
C22 C21 C23 C18 -60.6(3) . .
C17 C18 C23 C21 -58.9(3) . .
C19 C18 C23 C21 60.6(4) . .
C24 O1 C24 C25A 16.6(5) 2_756 .
O1 C24 C25A C25A -37.7(11) . 2_756
C22B C14 C15B C16B -56.2(5) . .
C15 C14 C15B C16B -90.0(9) . .
C19 C14 C15B C16B 61.4(4) . .
C19B C14 C15B C16B 60.4(4) . .
C22 C14 C15B C16B -51.8(5) . .
P1 C14 C15B C16B 164.9(3) . .
C14 C15B C16B C20B 58.9(4) . .
C14 C15B C16B C17B -61.1(4) . .
C20B C16B C17B C18B -59.8(4) . .
C15B C16B C17B C18B 60.1(4) . .
C16B C17B C18B C23B 59.1(5) . .
C16B C17B C18B C19B -61.0(5) . .
C23B C18B C19B C14 -57.9(5) . .
C17B C18B C19B C14 62.6(6) . .
C22B C14 C19B C18B 56.2(6) . .
C15 C14 C19B C18B -48.1(6) . .
C15B C14 C19B C18B -61.0(5) . .
C19 C14 C19B C18B -64.8(12) . .
C22 C14 C19B C18B 69.7(5) . .
P1 C14 C19B C18B -171.8(4) . .
C17B C16B C20B C21B 59.8(8) . .
C15B C16B C20B C21B -60.0(5) . .
C16B C20B C21B C23B -58.3(8) . .
C16B C20B C21B C22B 59.0(6) . .
C23B C21B C22B C14 61.9(6) . .
C20B C21B C22B C14 -57.6(6) . .
C15 C14 C22B C21B 67.7(5) . .
C15B C14 C22B C21B 55.8(6) . .
C19 C14 C22B C21B -45.1(6) . .
C19B C14 C22B C21B -59.7(6) . .
C22 C14 C22B C21B -111.9(17) . .
P1 C14 C22B C21B -174.8(4) . .
C17B C18B C23B C21B -58.2(6) . .
C19B C18B C23B C21B 61.5(6) . .
C20B C21B C23B C18B 57.5(6) . .
C22B C21B C23B C18B -61.9(6) . .
